data_4502095
loop_
_publ_author_name
'Kastelic, Jo\<ze'
'Hodnik, \<Ziga'
'\<Sket, Primo\<z'
'Plavec, Janez'
'Lah, Nina'
'Leban, Ivan'
'Pajk, Matja\<z'
'Planin\<sek, Odon'
'Kikelj, Danijel'

_publ_section_title
;
 Fluconazole Cocrystals with Dicarboxylic Acids
;
_journal_issue 11
_journal_name_full 'Crystal Growth &amp; Design'
_journal_page_first 4943
_journal_paper_doi 10.1021/cg1010117
_journal_volume 10
_journal_year 2010
_chemical_formula_sum 'C18 H20 F2 N6 O5'
_chemical_formula_weight 438.40
_chemical_name_systematic
;
 ?
;
_space_group_IT_number 2
_symmetry_cell_setting triclinic
_symmetry_space_group_name_Hall '-P 1'
_symmetry_space_group_name_H-M 'P -1'
_atom_sites_solution_hydrogens geom
_atom_sites_solution_primary direct
_atom_sites_solution_secondary difmap
_audit_creation_method SHELXL-97
_cell_angle_alpha 72.909(2)
_cell_angle_beta 84.453(2)
_cell_angle_gamma 80.863(2)
_cell_formula_units_Z 2
_cell_length_a 5.6897(2)
_cell_length_b 10.6590(3)
_cell_length_c 17.0635(5)
_cell_measurement_reflns_used 3764
_cell_measurement_temperature 150(2)
_cell_measurement_theta_max 27.48
_cell_measurement_theta_min 1.00
_cell_volume 975.22(5)
_computing_structure_refinement 'SHELXL-97 (Sheldrick, 2008)'
_diffrn_ambient_temperature 150(2)
_diffrn_measured_fraction_theta_full 0.985
_diffrn_measured_fraction_theta_max 0.985
_diffrn_measurement_device_type 'nonius kappa CCD'
_diffrn_measurement_method 'omega scans at kappa=55 deg'
_diffrn_radiation_monochromator graphite
_diffrn_radiation_source 'fine-focus sealed tube'
_diffrn_radiation_type MoK\a
_diffrn_radiation_wavelength 0.71073
_diffrn_reflns_av_R_equivalents 0.0262
_diffrn_reflns_av_sigmaI/netI 0.0447
_diffrn_reflns_limit_h_max 7
_diffrn_reflns_limit_h_min -7
_diffrn_reflns_limit_k_max 13
_diffrn_reflns_limit_k_min -13
_diffrn_reflns_limit_l_max 22
_diffrn_reflns_limit_l_min -22
_diffrn_reflns_number 7825
_diffrn_reflns_theta_full 27.49
_diffrn_reflns_theta_max 27.49
_diffrn_reflns_theta_min 2.73
_exptl_absorpt_coefficient_mu 0.124
_exptl_absorpt_correction_type none
_exptl_crystal_colour colorless
_exptl_crystal_density_diffrn 1.493
_exptl_crystal_density_method 'not measured'
_exptl_crystal_description prismatic
_exptl_crystal_F_000 456
_exptl_crystal_size_max 0.22
_exptl_crystal_size_mid 0.18
_exptl_crystal_size_min 0.15
_refine_diff_density_max 0.237
_refine_diff_density_min -0.226
_refine_diff_density_rms 0.043
_refine_ls_extinction_coef 0.016(3)
_refine_ls_extinction_expression Fc^*^=kFc[1+0.001xFc^2^\l^3^/sin(2\q)]^-1/4^
_refine_ls_extinction_method SHELXL
_refine_ls_goodness_of_fit_ref 1.011
_refine_ls_hydrogen_treatment mixed
_refine_ls_matrix_type full
_refine_ls_number_parameters 293
_refine_ls_number_reflns 4434
_refine_ls_number_restraints 0
_refine_ls_restrained_S_all 1.011
_refine_ls_R_factor_all 0.0642
_refine_ls_R_factor_gt 0.0400
_refine_ls_shift/su_max 0.008
_refine_ls_shift/su_mean 0.001
_refine_ls_structure_factor_coef Fsqd
_refine_ls_weighting_details 'calc w=1/[\s^2^(Fo^2^)+(0.0341P)^2^+0.3668P] where P=(Fo^2^+2Fc^2^)/3'
_refine_ls_weighting_scheme calc
_refine_ls_wR_factor_gt 0.0846
_refine_ls_wR_factor_ref 0.0944
_reflns_number_gt 3300
_reflns_number_total 4434
_reflns_threshold_expression >2\s(I)
_cod_data_source_file cg1010117_si_002.cif
_cod_data_source_block cocrystal_3
_cod_original_sg_symbol_H-M P-1
_cod_database_code 4502095

loop_
_symmetry_equiv_pos_as_xyz
'x, y, z'
'-x, -y, -z'

loop_
_atom_site_label
_atom_site_type_symbol
_atom_site_fract_x
_atom_site_fract_y
_atom_site_fract_z
_atom_site_U_iso_or_equiv
_atom_site_adp_type
_atom_site_occupancy
_atom_site_symmetry_multiplicity
_atom_site_calc_flag
_atom_site_refinement_flags
F2 F 1.36547(17) 0.30705(9) 0.77135(6) 0.0335(2) Uani 1 1 d .
O1 O 0.81616(19) 0.10150(10) 0.73901(7) 0.0239(2) Uani 1 1 d .
F4 F 1.08932(18) 0.67542(9) 0.55883(7) 0.0423(3) Uani 1 1 d .
O11A O 1.7909(2) 0.86747(12) 0.63837(7) 0.0326(3) Uani 1 1 d .
O12A O 1.5185(2) 0.73025(12) 0.66817(7) 0.0387(3) Uani 1 1 d .
C11A C 1.6635(3) 0.78182(14) 0.69042(9) 0.0238(3) Uani 1 1 d .
C12A C 1.7168(3) 0.75995(16) 0.77846(9) 0.0286(4) Uani 1 1 d .
H12A H 1.7028 0.8453 0.7892 0.034 Uiso 1 1 calc R
H12B H 1.8804 0.7182 0.7865 0.034 Uiso 1 1 calc R
C13A C 1.5529(3) 0.67420(15) 0.84048(9) 0.0296(4) Uani 1 1 d .
H13A H 1.5517 0.6931 0.8928 0.035 Uiso 1 1 calc R
H13B H 1.3918 0.6981 0.8218 0.035 Uiso 1 1 calc R
C14A C 1.6270(3) 0.52668(15) 0.85299(10) 0.0268(3) Uani 1 1 d .
H14A H 1.6400 0.5086 0.8001 0.032 Uiso 1 1 calc R
H14B H 1.7831 0.5013 0.8757 0.032 Uiso 1 1 calc R
C15A C 1.4545(3) 0.44377(16) 0.90914(10) 0.0273(4) Uani 1 1 d .
O21A O 1.2585(2) 0.48619(13) 0.93117(10) 0.0609(5) Uani 1 1 d .
O22A O 1.5410(2) 0.31586(10) 0.93320(6) 0.0267(3) Uani 1 1 d .
C1 C 1.0243(3) 0.29671(14) 0.70540(8) 0.0188(3) Uani 1 1 d .
C2 C 1.2017(3) 0.36705(15) 0.71428(9) 0.0223(3) Uani 1 1 d .
C3 C 1.2260(3) 0.49445(15) 0.66770(10) 0.0274(4) Uani 1 1 d .
H3 H 1.3458 0.5386 0.6759 0.033 Uiso 1 1 calc R
C4 C 1.0646(3) 0.55257(15) 0.60873(10) 0.0282(4) Uani 1 1 d .
C5 C 0.8805(3) 0.49190(16) 0.59705(10) 0.0302(4) Uani 1 1 d .
H5 H 0.7710 0.5352 0.5574 0.036 Uiso 1 1 calc R
C6 C 0.8626(3) 0.36388(15) 0.64616(9) 0.0259(3) Uani 1 1 d .
H6 H 0.7383 0.3218 0.6391 0.031 Uiso 1 1 calc R
C11 C 1.2450(3) 0.06270(14) 0.73723(8) 0.0200(3) Uani 1 1 d .
H11A H 1.3769 0.0784 0.7635 0.024 Uiso 1 1 calc R
H11B H 1.2222 -0.0295 0.7606 0.024 Uiso 1 1 calc R
N11 N 1.3039(2) 0.08806(11) 0.64924(7) 0.0190(3) Uani 1 1 d .
N12 N 1.4743(2) 0.16594(12) 0.61150(7) 0.0229(3) Uani 1 1 d .
C13 C 1.4607(3) 0.17287(15) 0.53365(9) 0.0239(3) Uani 1 1 d .
H13 H 1.5581 0.2198 0.4920 0.029 Uiso 1 1 calc R
N14 N 1.2939(2) 0.10642(13) 0.51907(7) 0.0239(3) Uani 1 1 d .
C15 C 1.2001(3) 0.05369(15) 0.59332(9) 0.0224(3) Uani 1 1 d .
H15 H 1.0794 0.0004 0.6048 0.027 Uiso 1 1 calc R
C21 C 0.9861(3) 0.14322(14) 0.84728(8) 0.0217(3) Uani 1 1 d .
H21A H 1.1296 0.1640 0.8643 0.026 Uiso 1 1 calc R
H21B H 0.8546 0.2085 0.8561 0.026 Uiso 1 1 calc R
N21 N 0.9410(2) 0.01253(12) 0.89752(7) 0.0202(3) Uani 1 1 d .
N22 N 1.1198(2) -0.09167(13) 0.91484(8) 0.0272(3) Uani 1 1 d .
C23 C 1.0041(3) -0.19009(16) 0.95733(9) 0.0267(4) Uani 1 1 d .
H23 H 1.0799 -0.2762 0.9779 0.032 Uiso 1 1 calc R
N24 N 0.7652(2) -0.15582(13) 0.96871(7) 0.0251(3) Uani 1 1 d .
C25 C 0.7340(3) -0.02803(15) 0.92938(9) 0.0237(3) Uani 1 1 d .
H25 H 0.5877 0.0260 0.9246 0.028 Uiso 1 1 calc R
C10 C 1.0160(2) 0.15244(14) 0.75501(8) 0.0181(3) Uani 1 1 d .
H2A H 1.422(4) 0.265(2) 0.9712(15) 0.069(7) Uiso 1 1 d .
H1 H 0.771(4) 0.136(2) 0.6903(15) 0.062(7) Uiso 1 1 d .
H1A H 1.751(4) 0.878(2) 0.5821(15) 0.069(7) Uiso 1 1 d .

loop_
_atom_site_aniso_label
_atom_site_aniso_U_11
_atom_site_aniso_U_22
_atom_site_aniso_U_33
_atom_site_aniso_U_23
_atom_site_aniso_U_13
_atom_site_aniso_U_12
F2 0.0318(5) 0.0341(5) 0.0352(5) -0.0021(4) -0.0136(4) -0.0142(4)
O1 0.0217(6) 0.0254(6) 0.0241(6) -0.0006(4) -0.0048(5) -0.0120(4)
F4 0.0401(6) 0.0209(5) 0.0556(6) 0.0074(4) -0.0004(5) -0.0099(4)
O11A 0.0407(7) 0.0415(7) 0.0207(6) -0.0076(5) 0.0025(5) -0.0253(6)
O12A 0.0511(8) 0.0407(7) 0.0285(6) -0.0027(5) -0.0067(6) -0.0299(6)
C11A 0.0281(8) 0.0191(7) 0.0259(8) -0.0077(6) -0.0002(7) -0.0066(6)
C12A 0.0401(10) 0.0242(8) 0.0237(8) -0.0059(6) -0.0019(7) -0.0125(7)
C13A 0.0413(10) 0.0262(8) 0.0217(8) -0.0069(6) 0.0049(7) -0.0097(7)
C14A 0.0268(8) 0.0253(8) 0.0250(8) -0.0024(6) 0.0019(7) -0.0048(7)
C15A 0.0254(8) 0.0259(8) 0.0275(8) -0.0043(6) 0.0012(7) -0.0025(7)
O21A 0.0396(8) 0.0324(7) 0.0886(11) 0.0025(7) 0.0303(8) 0.0017(6)
O22A 0.0276(6) 0.0225(6) 0.0257(6) -0.0015(4) 0.0035(5) -0.0043(5)
C1 0.0180(7) 0.0189(7) 0.0196(7) -0.0057(6) 0.0022(6) -0.0044(6)
C2 0.0214(8) 0.0237(8) 0.0226(7) -0.0065(6) -0.0024(6) -0.0047(6)
C3 0.0251(8) 0.0244(8) 0.0350(9) -0.0102(7) 0.0025(7) -0.0098(7)
C4 0.0282(8) 0.0162(7) 0.0351(9) -0.0008(6) 0.0055(7) -0.0052(6)
C5 0.0247(8) 0.0261(8) 0.0335(9) 0.0023(7) -0.0052(7) -0.0032(7)
C6 0.0218(8) 0.0249(8) 0.0298(8) -0.0029(6) -0.0028(7) -0.0084(6)
C11 0.0212(7) 0.0213(7) 0.0169(7) -0.0040(6) -0.0001(6) -0.0044(6)
N11 0.0194(6) 0.0192(6) 0.0189(6) -0.0053(5) 0.0017(5) -0.0062(5)
N12 0.0228(7) 0.0253(7) 0.0216(6) -0.0052(5) 0.0021(5) -0.0108(5)
C13 0.0257(8) 0.0249(8) 0.0202(7) -0.0035(6) 0.0020(6) -0.0083(6)
N14 0.0252(7) 0.0263(7) 0.0210(6) -0.0073(5) 0.0012(5) -0.0060(5)
C15 0.0207(7) 0.0249(8) 0.0245(8) -0.0098(6) 0.0010(6) -0.0076(6)
C21 0.0247(8) 0.0215(7) 0.0194(7) -0.0058(6) 0.0024(6) -0.0072(6)
N21 0.0207(6) 0.0226(6) 0.0156(6) -0.0033(5) 0.0008(5) -0.0033(5)
N22 0.0229(7) 0.0292(7) 0.0236(6) 0.0002(5) -0.0019(5) -0.0003(6)
C23 0.0292(9) 0.0257(8) 0.0210(7) -0.0007(6) -0.0021(6) -0.0020(7)
N24 0.0277(7) 0.0274(7) 0.0186(6) -0.0022(5) -0.0006(5) -0.0076(6)
C25 0.0222(8) 0.0281(8) 0.0188(7) -0.0041(6) 0.0026(6) -0.0045(6)
C10 0.0174(7) 0.0213(7) 0.0166(7) -0.0047(5) -0.0007(6) -0.0071(6)

loop_
_atom_type_symbol
_atom_type_description
_atom_type_scat_dispersion_real
_atom_type_scat_dispersion_imag
_atom_type_scat_source
C C 0.0033 0.0016 'International Tables Vol C Tables 4.2.6.8 and 6.1.1.4'
H H 0.0000 0.0000 'International Tables Vol C Tables 4.2.6.8 and 6.1.1.4'
N N 0.0061 0.0033 'International Tables Vol C Tables 4.2.6.8 and 6.1.1.4'
O O 0.0106 0.0060 'International Tables Vol C Tables 4.2.6.8 and 6.1.1.4'
F F 0.0171 0.0103 'International Tables Vol C Tables 4.2.6.8 and 6.1.1.4'

loop_
_geom_angle_atom_site_label_1
_geom_angle_atom_site_label_2
_geom_angle_atom_site_label_3
_geom_angle
C10 O1 H1 113.2(16)
C11A O11A H1A 109.7(14)
O12A C11A O11A 122.55(14)
O12A C11A C12A 124.81(14)
O11A C11A C12A 112.62(13)
C11A C12A C13A 113.88(13)
C11A C12A H12A 108.8
C13A C12A H12A 108.8
C11A C12A H12B 108.8
C13A C12A H12B 108.8
H12A C12A H12B 107.7
C14A C13A C12A 113.34(14)
C14A C13A H13A 108.9
C12A C13A H13A 108.9
C14A C13A H13B 108.9
C12A C13A H13B 108.9
H13A C13A H13B 107.7
C15A C14A C13A 112.88(13)
C15A C14A H14A 109.0
C13A C14A H14A 109.0
C15A C14A H14B 109.0
C13A C14A H14B 109.0
H14A C14A H14B 107.8
O21A C15A O22A 122.38(15)
O21A C15A C14A 124.79(15)
O22A C15A C14A 112.82(13)
C15A O22A H2A 110.0(14)
C6 C1 C2 115.84(13)
C6 C1 C10 122.19(13)
C2 C1 C10 121.91(13)
F2 C2 C3 116.90(13)
F2 C2 C1 118.81(13)
C3 C2 C1 124.29(14)
C4 C3 C2 116.49(14)
C4 C3 H3 121.8
C2 C3 H3 121.8
F4 C4 C3 118.38(14)
F4 C4 C5 118.47(15)
C3 C4 C5 123.15(14)
C4 C5 C6 118.04(15)
C4 C5 H5 121.0
C6 C5 H5 121.0
C1 C6 C5 122.14(14)
C1 C6 H6 118.9
C5 C6 H6 118.9
N11 C11 C10 111.72(11)
N11 C11 H11A 109.3
C10 C11 H11A 109.3
N11 C11 H11B 109.3
C10 C11 H11B 109.3
H11A C11 H11B 107.9
C15 N11 N12 109.67(11)
C15 N11 C11 129.25(12)
N12 N11 C11 120.86(11)
C13 N12 N11 102.34(12)
N12 C13 N14 114.71(13)
N12 C13 H13 122.6
N14 C13 H13 122.6
C15 N14 C13 103.18(12)
N14 C15 N11 110.09(13)
N14 C15 H15 125.0
N11 C15 H15 125.0
N21 C21 C10 112.28(12)
N21 C21 H21A 109.1
C10 C21 H21A 109.1
N21 C21 H21B 109.1
C10 C21 H21B 109.1
H21A C21 H21B 107.9
C25 N21 N22 109.79(12)
C25 N21 C21 128.63(13)
N22 N21 C21 121.49(12)
C23 N22 N21 102.24(12)
N22 C23 N24 114.72(14)
N22 C23 H23 122.6
N24 C23 H23 122.6
C25 N24 C23 102.67(13)
N24 C25 N21 110.58(14)
N24 C25 H25 124.7
N21 C25 H25 124.7
O1 C10 C1 112.74(11)
O1 C10 C21 104.92(11)
C1 C10 C21 109.25(11)
O1 C10 C11 108.45(11)
C1 C10 C11 111.00(11)
C21 C10 C11 110.31(11)

loop_
_geom_bond_atom_site_label_1
_geom_bond_atom_site_label_2
_geom_bond_distance
F2 C2 1.3587(17)
O1 C10 1.4160(17)
O1 H1 0.85(2)
F4 C4 1.3562(17)
O11A C11A 1.3255(18)
O11A H1A 0.98(3)
O12A C11A 1.2058(19)
C11A C12A 1.504(2)
C12A C13A 1.528(2)
C12A H12A 0.9700
C12A H12B 0.9700
C13A C14A 1.518(2)
C13A H13A 0.9700
C13A H13B 0.9700
C14A C15A 1.503(2)
C14A H14A 0.9700
C14A H14B 0.9700
C15A O21A 1.203(2)
C15A O22A 1.3290(19)
O22A H2A 1.00(3)
C1 C6 1.388(2)
C1 C2 1.393(2)
C1 C10 1.5276(19)
C2 C3 1.378(2)
C3 C4 1.368(2)
C3 H3 0.9300
C4 C5 1.374(2)
C5 C6 1.389(2)
C5 H5 0.9300
C6 H6 0.9300
C11 N11 1.4604(18)
C11 C10 1.550(2)
C11 H11A 0.9700
C11 H11B 0.9700
N11 C15 1.3327(19)
N11 N12 1.3657(16)
N12 C13 1.318(2)
C13 N14 1.351(2)
C13 H13 0.9300
N14 C15 1.3238(19)
C15 H15 0.9300
C21 N21 1.4528(18)
C21 C10 1.5427(19)
C21 H21A 0.9700
C21 H21B 0.9700
N21 C25 1.3300(19)
N21 N22 1.3646(18)
N22 C23 1.319(2)
C23 N24 1.361(2)
C23 H23 0.9300
N24 C25 1.321(2)
C25 H25 0.9300

loop_
_cod_related_entry_id
_cod_related_entry_database
_cod_related_entry_code
1 ChemSpider 30661364
